data_2000683
loop_
_publ_author_name
'Shin, W.'
'Cho, S. W.'

_publ_section_title
;
 Structure of cefadroxil monohydrate
;
_journal_issue 8
_journal_name_full 'Acta Crystallographica Section C'
_journal_page_first 1454
_journal_page_last 1456
_journal_paper_doi 10.1107/S0108270192000490
_journal_volume 48
_journal_year 1992
_chemical_formula_moiety 'C16 H17 N3 O5 S1,H2 O1'
_chemical_formula_sum 'C16 H19 N3 O6 S'
_chemical_formula_weight 381.41
_symmetry_cell_setting orthorhombic
_symmetry_space_group_name_Hall 'P 2ac 2ab'
_symmetry_space_group_name_H-M 'P 21 21 21'
_cell_angle_alpha 90
_cell_angle_beta 90
_cell_angle_gamma 90
_cell_formula_units_Z 4
_cell_length_a 11.038(5)
_cell_length_b 11.211(6)
_cell_length_c 14.436(8)
_cell_volume 1786.4(16)
_diffrn_radiation_type Cu
_diffrn_radiation_wavelength 1.5418
_exptl_absorpt_coefficient_mu 1.913
_exptl_crystal_density_diffrn 1.419
_exptl_crystal_F_000 800
_cod_data_source_file hh0558.cif
_cod_data_source_block hh0558a
_cod_original_cell_volume 1787(2)
_cod_original_formula_sum 'C16 H19 N3 O6 S1'
_cod_database_code 2000683

loop_
_atom_site_label
_atom_site_fract_x
_atom_site_fract_y
_atom_site_fract_z
_atom_site_U_iso_or_equiv
S(1) .25570(10) .18680(10) .26360(10) .042
C(2) .2041(5) .0755(5) .3460(4) .040
C(3) .1007(4) .1089(4) .4088(3) .030
C(4) .0183(4) .1913(4) .3881(3) .026
N(5) .0291(3) .2565(3) .3048(2) .027
C(6) .1072(4) .2308(4) .2259(3) .033
C(7) .0951(4) .3656(5) .1997(3) .034
C(8) .0262(4) .3782(4) .2916(3) .036
O(9) -.0119(4) .4572(3) .3388(3) .062
C(10) .0941(5) .0292(6) .4937(4) .046
C(11) -.0950(4) .2193(4) .4423(3) .027
O(12) -.1918(2) .2191(3) .3964(2) .035
O(13) -.0868(3) .2384(4) .5271(2) .043
N(14) .2036(3) .4365(4) .1970(3) .031
C(15) .2623(4) .4605(4) .1192(3) .026
O(16) .2276(3) .4290(3) .0424(2) .040
C(17) .3805(4) .5296(4) .1318(3) .028
N(18) .3960(4) .6056(4) .0485(3) .031
C(19) .4852(4) .4455(4) .1484(3) .027
C(20) .5310(5) .3709(5) .0808(3) .042
C(21) .6250(5) .2929(5) .0993(4) .047
C(22) .6738(4) .2891(4) .1887(3) .037
C(23) .6278(4) .3618(5) .2568(3) .037
C(24) .5346(4) .4396(4) .2361(3) .035
O(25) .7698(3) .2139(3) .2039(3) .053
O .2169(5) .5539(4) -.1235(3) .062

loop_
_geom_bond_atom_site_label_1
_geom_bond_atom_site_label_2
_geom_bond_distance
S(1) C(2) 1.815(6)
C(2) C(3) 1.505(7)
C(3) C(10) 1.519(8)
C(4) C(11) 1.508(6)
N(5) C(8) 1.377(6)
C(7) C(8) 1.535(6)
C(8) O(9) 1.194(6)
C(11) O(13) 1.245(5)
C(15) O(16) 1.225(5)
C(17) N(18) 1.485(6)
C(19) C(20) 1.381(7)
C(20) C(21) 1.384(8)
C(22) C(23) 1.375(7)
C(22) O(25) 1.372(6)
S(1) C(6) 1.796(5)
C(3) C(4) 1.330(6)
C(4) N(5) 1.413(5)
N(5) C(6) 1.458(5)
C(6) C(7) 1.564(7)
C(7) N(14) 1.439(6)
C(11) O(12) 1.257(5)
N(14) C(15) 1.323(6)
C(15) C(17) 1.528(6)
C(17) C(19) 1.510(6)
C(19) C(24) 1.381(6)
C(21) C(24) 1.381(6)
C(21) C(22) 1.398(7)
C(23) C(24) 1.381(7)
